data_9010638
loop_
_publ_author_name
'Yang, H.'
'Downs, R. T.'
'Costin, G.'
'Eichler, C. M.'

_publ_section_title
;
 The crystal structure of tvalchrelidzeite, Hg3SbAsS3, and a revision of its
 chemical formula
;
_journal_name_full 'The Canadian Mineralogist'
_journal_page_first 1529
_journal_page_last 1533
_journal_paper_doi 10.3749/canmin.45.6.1529
_journal_volume 45
_journal_year 2007
_chemical_compound_source 'Gomi deposit, Rioni River Valley, Caucacus Mountains, Georgia'
_chemical_formula_sum 'As Hg3 S3 Sb'
_chemical_name_mineral Tvalchrelidzeite
_space_group_IT_number 14
_symmetry_space_group_name_Hall '-P 2yn'
_symmetry_space_group_name_H-M 'P 1 21/n 1'
_cell_angle_alpha 90
_cell_angle_beta 91.845
_cell_angle_gamma 90
_cell_length_a 11.5526
_cell_length_b 4.3852
_cell_length_c 15.6373
_cell_formula_units_Z 4
_cell_volume 791.782
_database_code_amcsd 0006159
_exptl_crystal_density_diffrn 7.505
_cod_original_formula_sum 'Hg3 Sb As S3'
_cod_database_code 9010638

loop_
_space_group_symop_operation_xyz
x,y,z
1/2+x,1/2-y,1/2+z
1/2-x,1/2+y,1/2-z
-x,-y,-z

loop_
_atom_site_aniso_label
_atom_site_aniso_U_11
_atom_site_aniso_U_22
_atom_site_aniso_U_33
_atom_site_aniso_U_12
_atom_site_aniso_U_13
_atom_site_aniso_U_23
Hg1 0.01420 0.02880 0.02400 0.00180 -0.00160 -0.00300
Hg2 0.02130 0.02320 0.01850 0.00220 0.00320 -0.00540
Hg3 0.02740 0.02370 0.01490 0.00200 -0.00220 0.00520
Sb 0.01330 0.01430 0.01290 -0.00010 -0.00060 -0.00040
As 0.01520 0.01390 0.01430 -0.00070 0.00020 -0.00010
S1 0.01510 0.02100 0.01240 0.00010 0.00070 -0.00190
S2 0.01440 0.01750 0.01670 0.00050 0.00080 -0.00200
S3 0.01650 0.01780 0.01230 -0.00180 -0.00050 0.00130

loop_
_atom_site_label
_atom_site_fract_x
_atom_site_fract_y
_atom_site_fract_z
_atom_site_U_iso_or_equiv
Hg1 0.61911 0.36405 0.31860 0.02240
Hg2 0.36925 0.72983 0.42456 0.02090
Hg3 0.39099 0.71836 0.18764 0.02210
Sb 0.85759 0.81322 0.44887 0.01350
As 0.40330 0.35220 0.30770 0.01450
S1 0.82680 0.45210 0.33120 0.01620
S2 0.35340 0.10610 0.53680 0.01620
S3 0.38050 0.06390 0.06890 0.01560

loop_
_cod_related_entry_id
_cod_related_entry_database
_cod_related_entry_code
1 AMCSD 0006159
